data_7128424
loop_
_publ_author_name
'Berdiell, Izar Capel'
'Kulmaczewski, Rafal'
'Shahid, Namrah'
'Cespedes, Oscar'
'Halcrow, Malcolm A.'

_publ_section_title
;
 The number and shape of lattice solvent molecules controls spin-crossover
 in an isomorphous series of crystalline solvate salts.
;
_journal_issue 53
_journal_name_full 'Chemical communications (Cambridge, England)'
_journal_page_first 6566
_journal_page_last 6569
_journal_paper_doi 10.1039/d1cc02624k
_journal_volume 57
_journal_year 2021
_chemical_formula_moiety 'C26 H24 Fe N12 O2, 2(Cl O4), 2(C H3 N O2)'
_chemical_formula_sum 'C28 H30 Cl2 Fe N14 O14'
_chemical_formula_weight 913.41
_chemical_name_systematic
;
Bis-[N-(2,6-di{pyrazol-1-yl}pyrid-4-yl)acetamide]iron(II)
diperchlorate bis-nitromethane solvate
;
_space_group_crystal_system orthorhombic
_space_group_IT_number 60
_space_group_name_Hall '-P 2n 2ab'
_space_group_name_H-M_alt 'P b c n'
_atom_sites_solution_hydrogens geom
_audit_creation_date 2020-07-20
_audit_creation_method
;
Olex2 1.3
(compiled 2020.06.28 svn.raecde09e for OlexSys, GUI svn.r6132)
;
_cell_angle_alpha 90
_cell_angle_beta 90
_cell_angle_gamma 90
_cell_formula_units_Z 4
_cell_length_a 20.7926(4)
_cell_length_b 8.8370(3)
_cell_length_c 20.0553(5)
_cell_measurement_reflns_used 4187
_cell_measurement_temperature 120(2)
_cell_measurement_theta_max 73.36
_cell_measurement_theta_min 4.23
_cell_volume 3685.05(17)
_computing_cell_refinement 'CrysAlisPro, Agilent Technologies'
_computing_data_collection 'CrysAlisPro, Agilent Technologies'
_computing_data_reduction 'CrysAlisPro, Agilent Technologies'
_computing_molecular_graphics 'XSEED (Barbour, 2001)'
_computing_publication_material 'Olex2 1.3 (Dolomanov et al., 2009)'
_computing_structure_refinement 'SHELXL 2018/3 (Sheldrick, 2015)'
_computing_structure_solution 'SHELXS (Sheldrick, 2015)'
_diffrn_ambient_environment N~2~
_diffrn_ambient_temperature 120(2)
_diffrn_detector 'CCD plate'
_diffrn_detector_area_resol_mean 5.3095
_diffrn_measured_fraction_theta_full 0.986
_diffrn_measured_fraction_theta_max 0.974
_diffrn_measurement_device_type 'SuperNova, Dual, Cu at zero, Atlas'
_diffrn_measurement_method '\w scans'
_diffrn_radiation_monochromator mirror
_diffrn_radiation_probe x-ray
_diffrn_radiation_type CuK\a
_diffrn_radiation_wavelength 1.54184
_diffrn_reflns_av_R_equivalents 0.0326
_diffrn_reflns_av_unetI/netI 0.0347
_diffrn_reflns_Laue_measured_fraction_full 0.986
_diffrn_reflns_Laue_measured_fraction_max 0.974
_diffrn_reflns_limit_h_max 25
_diffrn_reflns_limit_h_min -24
_diffrn_reflns_limit_k_max 10
_diffrn_reflns_limit_k_min -10
_diffrn_reflns_limit_l_max 24
_diffrn_reflns_limit_l_min -23
_diffrn_reflns_number 9763
_diffrn_reflns_point_group_measured_fraction_full 0.986
_diffrn_reflns_point_group_measured_fraction_max 0.974
_diffrn_reflns_theta_full 72.000
_diffrn_reflns_theta_max 73.706
_diffrn_reflns_theta_min 4.253
_diffrn_source 'micro-focus sealed X-ray tube'
_diffrn_source_type 'SuperNova (Cu) X-ray Source'
_exptl_absorpt_coefficient_mu 5.394
_exptl_absorpt_correction_T_max 1.000
_exptl_absorpt_correction_T_min 0.662
_exptl_absorpt_correction_type multi-scan
_exptl_absorpt_process_details
; 
CrysAlisPro, Agilent Technologies,
Version 1.171.36.24 (release 03-12-2012 CrysAlis171 .NET)
Empirical absorption correction using spherical harmonics,
 implemented in SCALE3 ABSPACK scaling algorithm.
;
_exptl_crystal_colour yellow
_exptl_crystal_density_diffrn 1.646
_exptl_crystal_description 'rectangular prism'
_exptl_crystal_F_000 1872
_exptl_crystal_size_max 0.30
_exptl_crystal_size_mid 0.30
_exptl_crystal_size_min 0.10
_refine_diff_density_max 0.311
_refine_diff_density_min -0.382
_refine_diff_density_rms 0.059
_refine_ls_extinction_method none
_refine_ls_goodness_of_fit_ref 1.030
_refine_ls_hydrogen_treatment constr
_refine_ls_matrix_type full
_refine_ls_number_parameters 269
_refine_ls_number_reflns 3626
_refine_ls_number_restraints 0
_refine_ls_restrained_S_all 1.030
_refine_ls_R_factor_all 0.0465
_refine_ls_R_factor_gt 0.0383
_refine_ls_shift/su_max 0.000
_refine_ls_shift/su_mean 0.000
_refine_ls_structure_factor_coef Fsqd
_refine_ls_weighting_details 'w=1/[\s^2^(Fo^2^)+(0.0503P)^2^+2.2433P] where P=(Fo^2^+2Fc^2^)/3'
_refine_ls_weighting_scheme calc
_refine_ls_wR_factor_gt 0.0971
_refine_ls_wR_factor_ref 0.1036
_reflns_Friedel_coverage 0.000
_reflns_number_gt 3121
_reflns_number_total 3626
_reflns_threshold_expression 'I > 2\s(I)'
_cod_data_source_file d1cc02624k14.cif
_cod_data_source_block 80clo4nm
_cod_depositor_comments 'Adding full bibliography for 7128414--7128431.cif.'
_cod_original_cell_volume 3685.05(16)
_cod_database_code 7128424
_shelx_shelxl_version_number 2018/3
_shelx_space_group_comment
;
The symmetry employed for this shelxl refinement is uniquely defined
by the following loop, which should always be used as a source of
symmetry information in preference to the above space-group names.
They are only intended as comments.
;
_olex2_refinement_description
;
1. Fixed Uiso
 At 1.2 times of:
  All C(H) groups, All N(H) groups
 At 1.5 times of:
  All C(H,H,H) groups
2.a Aromatic/amide H refined with riding coordinates:
 C4(H4), C6(H6), C10(H10), C11(H11), C12(H12), C15(H15), C16(H16), C17(H17),
 N18(H18)
2.b Idealised Me refined as rotating group:
 C21(H21A,H21B,H21C), C27(H27A,H27B,H27C)
;
_olex2_submission_special_instructions 'No special instructions were received'

loop_
_space_group_symop_operation_xyz
'x, y, z'
'-x+1/2, -y+1/2, z+1/2'
'x+1/2, -y+1/2, -z'
'-x, y, -z+1/2'
'-x, -y, -z'
'x-1/2, y-1/2, -z-1/2'
'-x-1/2, y-1/2, z'
'x, -y, z-1/2'

loop_
_atom_site_label
_atom_site_type_symbol
_atom_site_fract_x
_atom_site_fract_y
_atom_site_fract_z
_atom_site_U_iso_or_equiv
_atom_site_adp_type
_atom_site_occupancy
_atom_site_site_symmetry_order
_atom_site_calc_flag
_atom_site_refinement_flags_posn
_atom_site_refinement_flags_adp
_atom_site_refinement_flags_occupancy
_atom_site_disorder_assembly
_atom_site_disorder_group
Fe1 Fe 0.500000 0.71985(6) 0.250000 0.02304(15) Uani 1 2 d S T P . .
N2 N 0.39790(8) 0.7100(2) 0.24921(9) 0.0207(4) Uani 1 1 d . . . . .
C3 C 0.36640(9) 0.6262(3) 0.20479(11) 0.0225(5) Uani 1 1 d . . . . .
C4 C 0.30055(10) 0.6200(3) 0.20024(11) 0.0236(5) Uani 1 1 d . . . . .
H4 H 0.279783 0.557758 0.168187 0.028 Uiso 1 1 calc R U . . .
C5 C 0.26533(10) 0.7094(3) 0.24488(11) 0.0231(5) Uani 1 1 d . . . . .
C6 C 0.29693(10) 0.8009(3) 0.29146(11) 0.0231(5) Uani 1 1 d . . . . .
H6 H 0.274063 0.863933 0.321643 0.028 Uiso 1 1 calc R U . . .
C7 C 0.36335(10) 0.7943(3) 0.29100(11) 0.0216(5) Uani 1 1 d . . . . .
N8 N 0.40760(8) 0.5427(2) 0.16253(9) 0.0236(4) Uani 1 1 d . . . . .
N9 N 0.47261(8) 0.5591(2) 0.17076(10) 0.0253(4) Uani 1 1 d . . . . .
C10 C 0.49865(10) 0.4730(3) 0.12346(13) 0.0299(5) Uani 1 1 d . . . . .
H10 H 0.543605 0.462401 0.116374 0.036 Uiso 1 1 calc R U . . .
C11 C 0.45139(11) 0.3999(3) 0.08544(13) 0.0330(6) Uani 1 1 d . . . . .
H11 H 0.457828 0.332323 0.049198 0.040 Uiso 1 1 calc R U . . .
C12 C 0.39387(11) 0.4467(3) 0.11175(12) 0.0294(5) Uani 1 1 d . . . . .
H12 H 0.352225 0.417402 0.097153 0.035 Uiso 1 1 calc R U . . .
N13 N 0.40187(8) 0.8786(2) 0.33563(9) 0.0225(4) Uani 1 1 d . . . . .
N14 N 0.46706(8) 0.8782(2) 0.32580(10) 0.0252(4) Uani 1 1 d . . . . .
C15 C 0.49055(10) 0.9598(3) 0.37595(13) 0.0297(5) Uani 1 1 d . . . . .
H15 H 0.534989 0.980072 0.382399 0.036 Uiso 1 1 calc R U . . .
C16 C 0.44161(11) 1.0120(3) 0.41805(12) 0.0312(5) Uani 1 1 d . . . . .
H16 H 0.446176 1.072286 0.456970 0.037 Uiso 1 1 calc R U . . .
C17 C 0.38577(10) 0.9574(3) 0.39104(12) 0.0283(5) Uani 1 1 d . . . . .
H17 H 0.343577 0.971999 0.408037 0.034 Uiso 1 1 calc R U . . .
N18 N 0.19867(9) 0.6995(2) 0.23944(10) 0.0254(4) Uani 1 1 d . . . . .
H18 H 0.184402 0.637095 0.208593 0.031 Uiso 1 1 calc R U . . .
C19 C 0.15201(10) 0.7735(3) 0.27554(12) 0.0241(5) Uani 1 1 d . . . . .
O20 O 0.16361(7) 0.8687(2) 0.31765(9) 0.0298(4) Uani 1 1 d . . . . .
C21 C 0.08436(11) 0.7272(3) 0.25739(12) 0.0279(5) Uani 1 1 d . . . . .
H21A H 0.064279 0.676340 0.295507 0.042 Uiso 1 1 calc R U . . .
H21B H 0.085604 0.657840 0.219269 0.042 Uiso 1 1 calc R U . . .
H21C H 0.059291 0.817177 0.245612 0.042 Uiso 1 1 calc R U . . .
Cl22 Cl 0.16921(2) 0.44368(7) 0.08325(3) 0.02784(15) Uani 1 1 d . . . . .
O23 O 0.15148(8) 0.4703(2) 0.15236(8) 0.0328(4) Uani 1 1 d . . . . .
O24 O 0.16344(10) 0.5815(3) 0.04672(11) 0.0505(5) Uani 1 1 d . . . . .
O25 O 0.23432(8) 0.3892(2) 0.08095(9) 0.0395(5) Uani 1 1 d . . . . .
O26 O 0.12632(8) 0.3319(3) 0.05694(10) 0.0443(5) Uani 1 1 d . . . . .
C27 C 0.18881(13) 0.8970(3) 0.46771(13) 0.0353(6) Uani 1 1 d . . . . .
H27A H 0.146535 0.884898 0.488659 0.053 Uiso 1 1 calc R U . . .
H27B H 0.222426 0.889436 0.501802 0.053 Uiso 1 1 calc R U . . .
H27C H 0.195047 0.817330 0.434332 0.053 Uiso 1 1 calc R U . . .
N28 N 0.19243(9) 1.0459(2) 0.43524(10) 0.0288(4) Uani 1 1 d . . . . .
O29 O 0.14478(9) 1.1258(2) 0.43543(11) 0.0473(5) Uani 1 1 d . . . . .
O30 O 0.24343(8) 1.0820(2) 0.40910(9) 0.0363(4) Uani 1 1 d . . . . .

loop_
_atom_site_aniso_label
_atom_site_aniso_U_11
_atom_site_aniso_U_22
_atom_site_aniso_U_33
_atom_site_aniso_U_23
_atom_site_aniso_U_13
_atom_site_aniso_U_12
Fe1 0.0074(2) 0.0362(3) 0.0255(3) 0.000 0.00085(17) 0.000
N2 0.0088(8) 0.0327(10) 0.0207(9) 0.0020(7) -0.0011(6) -0.0006(7)
C3 0.0136(9) 0.0328(12) 0.0211(11) 0.0027(9) 0.0013(8) 0.0003(8)
C4 0.0146(9) 0.0329(12) 0.0234(11) 0.0000(9) -0.0019(8) -0.0013(8)
C5 0.0112(10) 0.0350(12) 0.0232(11) 0.0029(9) -0.0008(8) 0.0007(9)
C6 0.0121(9) 0.0339(12) 0.0232(11) 0.0002(9) 0.0018(8) 0.0012(8)
C7 0.0132(9) 0.0318(12) 0.0199(11) 0.0020(9) 0.0005(8) -0.0010(8)
N8 0.0119(8) 0.0353(10) 0.0236(10) 0.0001(8) -0.0014(7) 0.0025(7)
N9 0.0107(8) 0.0378(11) 0.0274(10) -0.0011(9) 0.0007(7) 0.0003(7)
C10 0.0165(10) 0.0426(15) 0.0304(13) -0.0017(11) 0.0051(9) 0.0037(9)
C11 0.0264(11) 0.0455(15) 0.0271(12) -0.0074(11) 0.0001(9) 0.0053(11)
C12 0.0186(10) 0.0424(14) 0.0272(12) -0.0046(11) -0.0040(9) 0.0028(9)
N13 0.0095(7) 0.0352(10) 0.0228(9) -0.0010(8) 0.0010(7) -0.0023(7)
N14 0.0095(8) 0.0393(11) 0.0266(10) -0.0002(9) -0.0014(7) -0.0001(7)
C15 0.0151(9) 0.0431(14) 0.0307(13) -0.0022(11) -0.0038(9) -0.0031(9)
C16 0.0217(11) 0.0453(14) 0.0265(13) -0.0052(11) 0.0002(9) -0.0043(10)
C17 0.0170(10) 0.0431(14) 0.0249(12) -0.0037(10) 0.0041(9) -0.0004(9)
N18 0.0107(8) 0.0384(11) 0.0272(10) -0.0043(8) -0.0008(7) -0.0001(7)
C19 0.0127(9) 0.0370(12) 0.0225(11) 0.0053(10) 0.0011(8) 0.0010(9)
O20 0.0160(7) 0.0425(10) 0.0309(9) -0.0075(8) 0.0004(6) 0.0013(7)
C21 0.0117(10) 0.0384(13) 0.0337(13) -0.0007(11) 0.0005(8) 0.0003(9)
Cl22 0.0174(2) 0.0421(3) 0.0241(3) -0.0045(2) -0.00147(19) 0.0015(2)
O23 0.0242(7) 0.0516(11) 0.0227(8) -0.0071(8) 0.0019(7) -0.0049(7)
O24 0.0520(12) 0.0565(13) 0.0431(12) 0.0138(10) 0.0027(9) 0.0106(10)
O25 0.0176(8) 0.0591(12) 0.0420(11) -0.0041(9) 0.0019(7) 0.0021(8)
O26 0.0248(8) 0.0598(12) 0.0482(12) -0.0265(10) -0.0044(8) -0.0030(8)
C27 0.0411(13) 0.0374(14) 0.0273(12) 0.0051(11) -0.0028(11) -0.0033(11)
N28 0.0235(9) 0.0374(11) 0.0255(10) -0.0007(9) -0.0001(8) 0.0015(8)
O29 0.0378(10) 0.0522(12) 0.0519(12) 0.0045(10) 0.0081(9) 0.0169(9)
O30 0.0252(8) 0.0505(11) 0.0331(9) 0.0021(9) 0.0007(7) -0.0070(8)

loop_
_atom_type_symbol
_atom_type_description
_atom_type_scat_dispersion_real
_atom_type_scat_dispersion_imag
_atom_type_scat_source
C C 0.0181 0.0091 'International Tables Vol C Tables 4.2.6.8 and 6.1.1.4'
H H 0.0000 0.0000 'International Tables Vol C Tables 4.2.6.8 and 6.1.1.4'
N N 0.0311 0.0180 'International Tables Vol C Tables 4.2.6.8 and 6.1.1.4'
O O 0.0492 0.0322 'International Tables Vol C Tables 4.2.6.8 and 6.1.1.4'
Fe Fe -1.1336 3.1974 'International Tables Vol C Tables 4.2.6.8 and 6.1.1.4'
Cl Cl 0.3639 0.7018 'International Tables Vol C Tables 4.2.6.8 and 6.1.1.4'

loop_
_geom_angle_atom_site_label_1
_geom_angle_atom_site_label_2
_geom_angle_atom_site_label_3
_geom_angle
_geom_angle_site_symmetry_1
_geom_angle_site_symmetry_3
_geom_angle_publ_flag
N2 Fe1 N2 175.29(11) 4_655 . ?
N2 Fe1 N9 73.16(7) . . ?
N2 Fe1 N9 103.70(7) . 4_655 ?
N2 Fe1 N14 73.57(7) . . ?
N2 Fe1 N14 109.61(7) . 4_655 ?
N9 Fe1 N9 99.85(11) 4_655 . ?
N14 Fe1 N9 146.69(6) . . ?
N14 Fe1 N9 89.55(7) . 4_655 ?
N14 Fe1 N14 99.98(11) 4_655 . ?
C3 N2 Fe1 121.31(14) . . ?
C3 N2 C7 117.84(18) . . ?
C7 N2 Fe1 120.75(14) . . ?
N2 C3 C4 123.9(2) . . ?
N2 C3 N8 113.19(17) . . ?
C4 C3 N8 122.9(2) . . ?
C3 C4 H4 121.4 . . ?
C3 C4 C5 117.2(2) . . ?
C5 C4 H4 121.4 . . ?
C6 C5 C4 120.5(2) . . ?
N18 C5 C4 115.8(2) . . ?
N18 C5 C6 123.8(2) . . ?
C5 C6 H6 121.9 . . ?
C7 C6 C5 116.1(2) . . ?
C7 C6 H6 121.9 . . ?
N2 C7 C6 124.5(2) . . ?
N2 C7 N13 112.82(17) . . ?
C6 C7 N13 122.6(2) . . ?
N9 N8 C3 118.08(18) . . ?
C12 N8 C3 130.51(18) . . ?
C12 N8 N9 111.39(18) . . ?
N8 N9 Fe1 114.20(14) . . ?
C10 N9 Fe1 140.92(15) . . ?
C10 N9 N8 104.77(18) . . ?
N9 C10 H10 124.3 . . ?
N9 C10 C11 111.47(19) . . ?
C11 C10 H10 124.3 . . ?
C10 C11 H11 127.4 . . ?
C12 C11 C10 105.3(2) . . ?
C12 C11 H11 127.4 . . ?
N8 C12 C11 107.1(2) . . ?
N8 C12 H12 126.4 . . ?
C11 C12 H12 126.4 . . ?
N14 N13 C7 117.92(18) . . ?
C17 N13 C7 130.62(17) . . ?
C17 N13 N14 111.37(18) . . ?
N13 N14 Fe1 114.43(14) . . ?
C15 N14 Fe1 139.53(15) . . ?
C15 N14 N13 104.67(18) . . ?
N14 C15 H15 124.2 . . ?
N14 C15 C16 111.6(2) . . ?
C16 C15 H15 124.2 . . ?
C15 C16 H16 127.4 . . ?
C17 C16 C15 105.2(2) . . ?
C17 C16 H16 127.4 . . ?
N13 C17 C16 107.24(19) . . ?
N13 C17 H17 126.4 . . ?
C16 C17 H17 126.4 . . ?
C5 N18 H18 115.5 . . ?
C19 N18 C5 129.1(2) . . ?
C19 N18 H18 115.5 . . ?
N18 C19 C21 113.6(2) . . ?
O20 C19 N18 123.7(2) . . ?
O20 C19 C21 122.7(2) . . ?
C19 C21 H21A 109.5 . . ?
C19 C21 H21B 109.5 . . ?
C19 C21 H21C 109.5 . . ?
H21A C21 H21B 109.5 . . ?
H21A C21 H21C 109.5 . . ?
H21B C21 H21C 109.5 . . ?
O24 Cl22 O23 109.28(12) . . ?
O24 Cl22 O25 110.39(12) . . ?
O24 Cl22 O26 110.33(13) . . ?
O25 Cl22 O23 108.89(11) . . ?
O26 Cl22 O23 107.77(11) . . ?
O26 Cl22 O25 110.11(12) . . ?
H27A C27 H27B 109.5 . . ?
H27A C27 H27C 109.5 . . ?
H27B C27 H27C 109.5 . . ?
N28 C27 H27A 109.5 . . ?
N28 C27 H27B 109.5 . . ?
N28 C27 H27C 109.5 . . ?
O29 N28 C27 118.5(2) . . ?
O29 N28 O30 123.7(2) . . ?
O30 N28 C27 117.9(2) . . ?

loop_
_geom_bond_atom_site_label_1
_geom_bond_atom_site_label_2
_geom_bond_distance
_geom_bond_site_symmetry_2
_geom_bond_publ_flag
Fe1 N2 2.1247(18) . ?
Fe1 N9 2.206(2) . ?
Fe1 N14 2.177(2) . ?
N2 C3 1.331(3) . ?
N2 C7 1.332(3) . ?
C3 C4 1.373(3) . ?
C3 N8 1.413(3) . ?
C4 H4 0.9500 . ?
C4 C5 1.401(3) . ?
C5 C6 1.399(3) . ?
C5 N18 1.393(3) . ?
C6 H6 0.9500 . ?
C6 C7 1.382(3) . ?
C7 N13 1.413(3) . ?
N8 N9 1.369(2) . ?
N8 C12 1.356(3) . ?
N9 C10 1.331(3) . ?
C10 H10 0.9500 . ?
C10 C11 1.402(4) . ?
C11 H11 0.9500 . ?
C11 C12 1.371(3) . ?
C12 H12 0.9500 . ?
N13 N14 1.370(2) . ?
N13 C17 1.353(3) . ?
N14 C15 1.330(3) . ?
C15 H15 0.9500 . ?
C15 C16 1.400(3) . ?
C16 H16 0.9500 . ?
C16 C17 1.369(3) . ?
C17 H17 0.9500 . ?
N18 H18 0.8800 . ?
N18 C19 1.376(3) . ?
C19 O20 1.216(3) . ?
C19 C21 1.510(3) . ?
C21 H21A 0.9800 . ?
C21 H21B 0.9800 . ?
C21 H21C 0.9800 . ?
Cl22 O23 1.4533(17) . ?
Cl22 O24 1.426(2) . ?
Cl22 O25 1.4375(17) . ?
Cl22 O26 1.4315(19) . ?
C27 H27A 0.9800 . ?
C27 H27B 0.9800 . ?
C27 H27C 0.9800 . ?
C27 N28 1.470(3) . ?
N28 O29 1.217(3) . ?
N28 O30 1.225(3) . ?

loop_
_geom_hbond_atom_site_label_D
_geom_hbond_atom_site_label_H
_geom_hbond_atom_site_label_A
_geom_hbond_distance_DH
_geom_hbond_distance_HA
_geom_hbond_distance_DA
_geom_hbond_angle_DHA
_geom_hbond_site_symmetry_A
_geom_hbond_publ_flag
N18 H18 O23 0.88 1.98 2.848(3) 169.8 . yes

loop_
_geom_torsion_atom_site_label_1
_geom_torsion_atom_site_label_2
_geom_torsion_atom_site_label_3
_geom_torsion_atom_site_label_4
_geom_torsion
_geom_torsion_site_symmetry_1
_geom_torsion_site_symmetry_2
_geom_torsion_site_symmetry_3
_geom_torsion_site_symmetry_4
_geom_torsion_publ_flag
Fe1 N2 C3 C4 -177.39(18) . . . . ?
Fe1 N2 C3 N8 3.0(3) . . . . ?
Fe1 N2 C7 C6 176.39(18) . . . . ?
Fe1 N2 C7 N13 -3.4(3) . . . . ?
Fe1 N9 C10 C11 -176.5(2) . . . . ?
Fe1 N14 C15 C16 -164.6(2) . . . . ?
N2 C3 C4 C5 0.8(4) . . . . ?
N2 C3 N8 N9 -1.3(3) . . . . ?
N2 C3 N8 C12 -179.7(2) . . . . ?
N2 C7 N13 N14 7.6(3) . . . . ?
N2 C7 N13 C17 -168.4(2) . . . . ?
C3 N2 C7 C6 0.0(3) . . . . ?
C3 N2 C7 N13 -179.76(19) . . . . ?
C3 C4 C5 C6 0.4(3) . . . . ?
C3 C4 C5 N18 -179.4(2) . . . . ?
C3 N8 N9 Fe1 -0.7(2) . . . . ?
C3 N8 N9 C10 -177.8(2) . . . . ?
C3 N8 C12 C11 177.8(2) . . . . ?
C4 C3 N8 N9 179.0(2) . . . . ?
C4 C3 N8 C12 0.7(4) . . . . ?
C4 C5 C6 C7 -1.2(3) . . . . ?
C4 C5 N18 C19 -179.5(2) . . . . ?
C5 C6 C7 N2 1.1(4) . . . . ?
C5 C6 C7 N13 -179.2(2) . . . . ?
C5 N18 C19 O20 3.7(4) . . . . ?
C5 N18 C19 C21 -177.1(2) . . . . ?
C6 C5 N18 C19 0.8(4) . . . . ?
C6 C7 N13 N14 -172.2(2) . . . . ?
C6 C7 N13 C17 11.8(4) . . . . ?
C7 N2 C3 C4 -1.0(3) . . . . ?
C7 N2 C3 N8 179.3(2) . . . . ?
C7 N13 N14 Fe1 -8.1(2) . . . . ?
C7 N13 N14 C15 -177.4(2) . . . . ?
C7 N13 C17 C16 176.9(2) . . . . ?
N8 C3 C4 C5 -179.5(2) . . . . ?
N8 N9 C10 C11 -0.7(3) . . . . ?
N9 N8 C12 C11 -0.6(3) . . . . ?
N9 C10 C11 C12 0.4(3) . . . . ?
C10 C11 C12 N8 0.1(3) . . . . ?
C12 N8 N9 Fe1 177.91(16) . . . . ?
C12 N8 N9 C10 0.8(3) . . . . ?
N13 N14 C15 C16 0.3(3) . . . . ?
N14 N13 C17 C16 0.8(3) . . . . ?
N14 C15 C16 C17 0.1(3) . . . . ?
C15 C16 C17 N13 -0.5(3) . . . . ?
C17 N13 N14 Fe1 168.61(16) . . . . ?
C17 N13 N14 C15 -0.7(3) . . . . ?
N18 C5 C6 C7 178.5(2) . . . . ?
